data_7217700
loop_
_publ_author_name
'Fang, Xin'
'Yuan, Xiong'
'Song, Yan-Bo'
'Wang, Jun-Dong'
'Lin, Mei-Jin'

_publ_section_title
;
 Cooperative lone pair--\p and coordination interactions in naphthalene
 diimide coordination networks
;
_journal_issue 38
_journal_name_full CrystEngComm
_journal_page_first 9090
_journal_paper_doi 10.1039/C4CE01233J
_journal_volume 16
_journal_year 2014
_chemical_formula_sum 'C34 H30 Co N8 O12'
_chemical_formula_weight 801.59
_chemical_name_systematic
;
 ?
;
_space_group_IT_number 122
_symmetry_cell_setting tetragonal
_symmetry_space_group_name_Hall 'I -4 2bw'
_symmetry_space_group_name_H-M 'I -4 2 d'
_atom_sites_solution_hydrogens geom
_atom_sites_solution_primary direct
_atom_sites_solution_secondary difmap
_audit_creation_method SHELXL-97
_cell_angle_alpha 90.00
_cell_angle_beta 90.00
_cell_angle_gamma 90.00
_cell_formula_units_Z 8
_cell_length_a 19.642(3)
_cell_length_b 19.642(3)
_cell_length_c 23.896(5)
_cell_measurement_reflns_used 25
_cell_measurement_temperature 293(2)
_cell_measurement_theta_max 18
_cell_measurement_theta_min 12
_cell_volume 9219(3)
_computing_cell_refinement 'Nonius CAD4 software'
_computing_data_collection 'Nonius CAD4 software'
_computing_data_reduction 'XCAD (P.McArdle, 2000)'
_computing_molecular_graphics 'ORTEX (P.McArdle, 1995)'
_computing_publication_material 'SHELXL-97/2 (Sheldrick,1997)'
_computing_structure_refinement 'SHELXL-97 (Sheldrick, 1997)'
_computing_structure_solution 'SHELXS-97 (Sheldrick, 1990)'
_diffrn_ambient_temperature 293(2)
_diffrn_measured_fraction_theta_full 0.997
_diffrn_measured_fraction_theta_max 0.997
_diffrn_measurement_device_type '4-circle diffractometer'
_diffrn_measurement_method 'scintillation counter'
_diffrn_radiation_monochromator graphite
_diffrn_radiation_source 'fine-focus sealed tube'
_diffrn_radiation_type MoK\a
_diffrn_radiation_wavelength 0.71073
_diffrn_reflns_av_R_equivalents 0.1054
_diffrn_reflns_av_sigmaI/netI 0.0679
_diffrn_reflns_limit_h_max 25
_diffrn_reflns_limit_h_min -24
_diffrn_reflns_limit_k_max 25
_diffrn_reflns_limit_k_min -25
_diffrn_reflns_limit_l_max 30
_diffrn_reflns_limit_l_min -31
_diffrn_reflns_number 41533
_diffrn_reflns_theta_full 27.48
_diffrn_reflns_theta_max 27.48
_diffrn_reflns_theta_min 3.23
_exptl_absorpt_coefficient_mu 0.431
_exptl_absorpt_correction_T_max 1.00
_exptl_absorpt_correction_T_min 0.25
_exptl_absorpt_correction_type multi-scan
_exptl_crystal_colour Red
_exptl_crystal_density_diffrn 1.155
_exptl_crystal_density_method 'not measured'
_exptl_crystal_description Block
_exptl_crystal_F_000 3304
_exptl_crystal_size_max 0.49
_exptl_crystal_size_mid 0.38
_exptl_crystal_size_min 0.29
_platon_squeeze_details
;
;
_refine_diff_density_max 0.360
_refine_diff_density_min -0.362
_refine_diff_density_rms 0.074
_refine_ls_abs_structure_details 'Flack H D (1983), Acta Cryst. A39, 876-881'
_refine_ls_abs_structure_Flack 0.06(2)
_refine_ls_extinction_method none
_refine_ls_goodness_of_fit_ref 1.017
_refine_ls_hydrogen_treatment constr
_refine_ls_matrix_type full
_refine_ls_number_parameters 254
_refine_ls_number_reflns 5276
_refine_ls_number_restraints 0
_refine_ls_restrained_S_all 1.017
_refine_ls_R_factor_all 0.0733
_refine_ls_R_factor_gt 0.0636
_refine_ls_shift/su_max 0.001
_refine_ls_shift/su_mean 0.000
_refine_ls_structure_factor_coef Fsqd
_refine_ls_weighting_details 'calc w=1/[\s^2^(Fo^2^)+(0.1232P)^2^+0.0000P] where P=(Fo^2^+2Fc^2^)/3'
_refine_ls_weighting_scheme calc
_refine_ls_wR_factor_gt 0.1776
_refine_ls_wR_factor_ref 0.1843
_reflns_number_gt 4199
_reflns_number_total 5276
_reflns_threshold_expression >2sigma(I)
_cod_data_source_file c4ce01233j2.cif
_cod_data_source_block 6
_cod_depositor_comments
;
The following automatic conversions were performed:

'_symmetry_cell_setting' value 'Tetragonal' changed to 'tetragonal'
according to
/usr/data/users/saulius/crontab/automatic-downloads/rss-feeds/RSC/lib/dictionaries/cif_core.dic
dictionary named 'cif_core.dic' version 2.4.2 from
2011-04-26.

'_exptl_absorpt_correction_type' value 'Multi-Scan'
changed to 'multi-scan' according to
/usr/data/users/saulius/crontab/automatic-downloads/rss-feeds/RSC/lib/dictionaries/cif_core.dic
dictionary named 'cif_core.dic' version 2.4.2 from 2011-04-26.

Automatic conversion script
Id: cif_fix_values 2281 2013-09-26 08:29:07Z andrius 

 Adding full bibliography for 7217694--7217700.cif.
;
_cod_original_sg_symbol_H-M I-42d
_cod_database_code 7217700

loop_
_symmetry_equiv_pos_as_xyz
'x, y, z'
'y, -x, -z'
'-x, -y, z'
'-y, x, -z'
'x, -y+1/2, -z+1/4'
'-x, y+1/2, -z+1/4'
'-y, -x+1/2, z+1/4'
'y, x+1/2, z+1/4'
'x+1/2, y+1/2, z+1/2'
'y+1/2, -x+1/2, -z+1/2'
'-x+1/2, -y+1/2, z+1/2'
'-y+1/2, x+1/2, -z+1/2'
'x+1/2, -y+1, -z+3/4'
'-x+1/2, y+1, -z+3/4'
'-y+1/2, -x+1, z+3/4'
'y+1/2, x+1, z+3/4'

loop_
_atom_site_label
_atom_site_type_symbol
_atom_site_fract_x
_atom_site_fract_y
_atom_site_fract_z
_atom_site_U_iso_or_equiv
_atom_site_adp_type
_atom_site_occupancy
_atom_site_symmetry_multiplicity
_atom_site_calc_flag
_atom_site_refinement_flags
Co1 Co 0.13496(3) 0.2500 0.1250 0.0435(2) Uani 1 2 d S
N1 N 0.1528(4) 0.4655(3) 0.1351(3) 0.116(2) Uani 1 1 d .
N2 N 0.1310(2) 0.2312(2) -0.00372(15) 0.0665(10) Uani 1 1 d .
N3 N 0.24365(18) 0.2500 0.1250 0.0499(9) Uani 1 2 d S
N4 N 0.45635(18) 0.2500 0.1250 0.0468(10) Uani 1 2 d S
N5 N 0.81270(16) 0.2500 0.1250 0.0379(8) Uani 1 2 d S
N6 N 1.02644(16) 0.2500 0.1250 0.0424(9) Uani 1 2 d S
O1 O 0.13154(15) 0.35569(16) 0.13017(14) 0.0661(8) Uani 1 1 d .
O2 O 0.1388(2) 0.26704(19) 0.03730(12) 0.0727(9) Uani 1 1 d .
O3 O 0.1173(6) 0.1711(3) -0.0003(2) 0.184(4) Uani 1 1 d .
O4 O 0.1398(3) 0.2505(3) -0.05123(15) 0.1229(17) Uani 1 1 d .
O5 O 0.45558(13) 0.32218(19) 0.05099(13) 0.0651(9) Uani 1 1 d .
O6 O 0.81471(12) 0.32298(17) 0.05232(12) 0.0583(8) Uani 1 1 d .
C1 C 0.1615(3) 0.4062(3) 0.1124(2) 0.0720(13) Uani 1 1 d .
C2 C 0.2124(4) 0.4106(3) 0.0661(3) 0.0954(19) Uani 1 1 d .
H2A H 0.2547 0.3886 0.0767 0.114 Uiso 1 1 calc R
H2B H 0.1951 0.3892 0.0324 0.114 Uiso 1 1 calc R
C3 C 0.2227(7) 0.4848(4) 0.0574(5) 0.172(5) Uani 1 1 d .
H3A H 0.2707 0.4954 0.0535 0.206 Uiso 1 1 calc R
H3B H 0.1988 0.5004 0.0243 0.206 Uiso 1 1 calc R
C4 C 0.1944(9) 0.5168(5) 0.1085(4) 0.229(8) Uani 1 1 d .
H4A H 0.2307 0.5312 0.1333 0.275 Uiso 1 1 calc R
H4B H 0.1671 0.5562 0.0988 0.275 Uiso 1 1 calc R
C5 C 0.1105(7) 0.4776(5) 0.1846(4) 0.179(6) Uani 1 1 d .
H5A H 0.0688 0.4524 0.1813 0.268 Uiso 1 1 calc R
H5B H 0.1004 0.5253 0.1876 0.268 Uiso 1 1 calc R
H5C H 0.1346 0.4630 0.2175 0.268 Uiso 1 1 calc R
C6 C 0.27795(17) 0.2182(2) 0.08527(17) 0.0515(9) Uani 1 1 d .
H6 H 0.2538 0.1963 0.0571 0.062 Uiso 1 1 calc R
C7 C 0.34922(17) 0.2161(2) 0.08380(17) 0.0514(9) Uani 1 1 d .
H7 H 0.3721 0.1925 0.0558 0.062 Uiso 1 1 calc R
C8 C 0.3842(2) 0.2500 0.1250 0.0441(11) Uani 1 2 d S
C9 C 0.48840(16) 0.2899(2) 0.08443(15) 0.0486(9) Uani 1 1 d .
C10 C 0.56450(16) 0.2898(2) 0.08537(15) 0.0434(8) Uani 1 1 d .
C11 C 0.5998(2) 0.2500 0.1250 0.0418(10) Uani 1 2 d S
C12 C 0.60005(18) 0.3296(2) 0.04823(15) 0.0494(9) Uani 1 1 d .
H12 H 0.5764 0.3570 0.0231 0.059 Uiso 1 1 calc R
C13 C 0.67065(17) 0.3295(2) 0.04761(16) 0.0474(8) Uani 1 1 d .
H13 H 0.6942 0.3554 0.0214 0.057 Uiso 1 1 calc R
C14 C 0.67141(19) 0.2500 0.1250 0.0344(8) Uani 1 2 d S
C15 C 0.70595(16) 0.29053(18) 0.08640(13) 0.0371(7) Uani 1 1 d .
C16 C 0.78106(16) 0.29033(19) 0.08535(15) 0.0422(8) Uani 1 1 d .
C17 C 0.88761(19) 0.2500 0.1250 0.0392(10) Uani 1 2 d S
C18 C 0.92152(17) 0.2033(2) 0.09281(19) 0.0535(9) Uani 1 1 d .
H18 H 0.8985 0.1714 0.0712 0.064 Uiso 1 1 calc R
C19 C 0.99184(18) 0.2062(2) 0.09422(17) 0.0545(10) Uani 1 1 d .
H19 H 1.0161 0.1755 0.0723 0.065 Uiso 1 1 calc R

loop_
_atom_site_aniso_label
_atom_site_aniso_U_11
_atom_site_aniso_U_22
_atom_site_aniso_U_33
_atom_site_aniso_U_23
_atom_site_aniso_U_13
_atom_site_aniso_U_12
Co1 0.0199(3) 0.0547(4) 0.0557(3) -0.0072(3) 0.000 0.000
N1 0.179(6) 0.059(3) 0.111(4) -0.027(3) 0.040(4) -0.031(3)
N2 0.058(2) 0.079(3) 0.062(2) -0.0070(18) 0.0092(18) -0.007(2)
N3 0.0184(15) 0.066(2) 0.066(2) -0.007(2) 0.000 0.000
N4 0.0233(16) 0.066(3) 0.051(2) 0.004(2) 0.000 0.000
N5 0.0157(14) 0.049(2) 0.0485(18) 0.0012(18) 0.000 0.000
N6 0.0166(14) 0.055(2) 0.056(2) -0.003(2) 0.000 0.000
O1 0.0511(14) 0.0571(18) 0.0900(19) -0.0117(15) 0.0131(19) -0.0055(13)
O2 0.085(2) 0.082(2) 0.0515(14) -0.0062(14) -0.0081(15) -0.0080(19)
O3 0.351(12) 0.095(4) 0.105(4) -0.026(3) 0.068(5) -0.041(5)
O4 0.126(4) 0.185(5) 0.0587(19) 0.012(3) 0.012(2) 0.012(6)
O5 0.0267(12) 0.096(2) 0.0722(17) 0.0296(17) -0.0077(12) 0.0034(13)
O6 0.0258(12) 0.077(2) 0.0723(16) 0.0284(15) 0.0050(12) -0.0075(12)
C1 0.071(3) 0.058(3) 0.086(3) -0.011(2) 0.004(2) -0.017(2)
C2 0.104(5) 0.084(4) 0.098(4) 0.006(3) 0.020(3) -0.022(3)
C3 0.251(13) 0.092(5) 0.172(8) -0.026(5) 0.092(9) -0.080(7)
C4 0.43(2) 0.102(6) 0.160(9) -0.042(6) 0.134(12) -0.137(10)
C5 0.257(14) 0.122(7) 0.157(8) -0.075(7) 0.096(10) -0.034(8)
C6 0.0238(15) 0.075(3) 0.0561(19) -0.0095(18) -0.0006(14) -0.0074(15)
C7 0.0298(17) 0.075(3) 0.0494(18) -0.0109(17) 0.0006(14) 0.0014(15)
C8 0.0239(18) 0.061(3) 0.048(2) 0.000(3) 0.000 0.000
C9 0.0226(15) 0.070(3) 0.0526(18) 0.0073(18) -0.0024(14) -0.0007(15)
C10 0.0227(14) 0.057(2) 0.0505(17) 0.0090(16) 0.0013(13) 0.0038(14)
C11 0.026(2) 0.051(3) 0.048(2) 0.010(2) 0.000 0.000
C12 0.0310(17) 0.065(2) 0.0521(18) 0.0182(17) -0.0053(15) 0.0023(16)
C13 0.0286(16) 0.054(2) 0.0591(19) 0.0157(17) 0.0018(15) -0.0007(15)
C14 0.0194(16) 0.041(2) 0.043(2) 0.0047(19) 0.000 0.000
C15 0.0237(14) 0.0456(19) 0.0420(14) 0.0060(13) -0.0011(12) -0.0010(13)
C16 0.0271(15) 0.051(2) 0.0481(16) 0.0043(15) 0.0009(13) 0.0014(13)
C17 0.0160(16) 0.051(3) 0.051(2) 0.004(2) 0.000 0.000
C18 0.0264(16) 0.060(2) 0.074(2) -0.0184(19) -0.0051(15) -0.0014(15)
C19 0.0231(15) 0.067(3) 0.074(2) -0.019(2) 0.0027(15) -0.0006(16)

loop_
_atom_type_symbol
_atom_type_description
_atom_type_scat_dispersion_real
_atom_type_scat_dispersion_imag
_atom_type_scat_source
C C 0.0033 0.0016 'International Tables Vol C Tables 4.2.6.8 and 6.1.1.4'
H H 0.0000 0.0000 'International Tables Vol C Tables 4.2.6.8 and 6.1.1.4'
N N 0.0061 0.0033 'International Tables Vol C Tables 4.2.6.8 and 6.1.1.4'
O O 0.0106 0.0060 'International Tables Vol C Tables 4.2.6.8 and 6.1.1.4'
Co Co 0.3494 0.9721 'International Tables Vol C Tables 4.2.6.8 and 6.1.1.4'

loop_
_geom_angle_atom_site_label_1
_geom_angle_atom_site_label_2
_geom_angle_atom_site_label_3
_geom_angle
_geom_angle_site_symmetry_1
_geom_angle_site_symmetry_3
O1 Co1 O1 176.30(17) 5 .
O1 Co1 O2 84.40(13) 5 5
O1 Co1 O2 95.73(13) . 5
O1 Co1 O2 95.73(13) 5 .
O1 Co1 O2 84.40(13) . .
O2 Co1 O2 175.9(2) 5 .
O1 Co1 N6 88.15(8) 5 1_455
O1 Co1 N6 88.15(8) . 1_455
O2 Co1 N6 92.03(11) 5 1_455
O2 Co1 N6 92.03(11) . 1_455
O1 Co1 N3 91.85(8) 5 .
O1 Co1 N3 91.85(8) . .
O2 Co1 N3 87.97(11) 5 .
O2 Co1 N3 87.97(11) . .
N6 Co1 N3 180.0 1_455 .
C1 N1 C4 111.6(6) . .
C1 N1 C5 124.0(6) . .
C4 N1 C5 124.3(7) . .
O4 N2 O3 113.6(5) . .
O4 N2 O2 123.8(5) . .
O3 N2 O2 122.4(4) . .
C6 N3 C6 118.7(4) . 5
C6 N3 Co1 120.7(2) . .
C6 N3 Co1 120.7(2) 5 .
C9 N4 C9 126.4(4) 5 .
C9 N4 C8 116.80(19) 5 .
C9 N4 C8 116.79(19) . .
C16 N5 C16 126.6(3) 5 .
C16 N5 C17 116.71(17) 5 .
C16 N5 C17 116.71(17) . .
C19 N6 C19 118.1(4) 5 .
C19 N6 Co1 121.0(2) 5 1_655
C19 N6 Co1 121.0(2) . 1_655
C1 O1 Co1 140.3(3) . .
N2 O2 Co1 134.4(3) . .
O1 C1 N1 121.1(5) . .
O1 C1 C2 128.5(5) . .
N1 C1 C2 110.3(5) . .
C3 C2 C1 104.5(6) . .
C3 C2 H2A 110.8 . .
C1 C2 H2A 110.8 . .
C3 C2 H2B 110.8 . .
C1 C2 H2B 110.8 . .
H2A C2 H2B 108.9 . .
C4 C3 C2 104.4(7) . .
C4 C3 H3A 110.9 . .
C2 C3 H3A 110.9 . .
C4 C3 H3B 110.9 . .
C2 C3 H3B 110.9 . .
H3A C3 H3B 108.9 . .
N1 C4 C3 106.2(6) . .
N1 C4 H4A 110.5 . .
C3 C4 H4A 110.5 . .
N1 C4 H4B 110.5 . .
C3 C4 H4B 110.5 . .
H4A C4 H4B 108.7 . .
N1 C5 H5A 109.5 . .
N1 C5 H5B 109.5 . .
H5A C5 H5B 109.5 . .
N1 C5 H5C 109.5 . .
H5A C5 H5C 109.5 . .
H5B C5 H5C 109.5 . .
N3 C6 C7 122.8(4) . .
N3 C6 H6 118.6 . .
C7 C6 H6 118.6 . .
C8 C7 C6 117.9(4) . .
C8 C7 H7 121.0 . .
C6 C7 H7 121.0 . .
C7 C8 C7 119.9(4) . 5
C7 C8 N4 120.1(2) . .
C7 C8 N4 120.1(2) 5 .
O5 C9 N4 120.9(3) . .
O5 C9 C10 123.0(3) . .
N4 C9 C10 116.1(3) . .
C12 C10 C11 120.0(3) . .
C12 C10 C9 119.9(3) . .
C11 C10 C9 120.1(3) . .
C14 C11 C10 119.4(2) . 5
C14 C11 C10 119.4(2) . .
C10 C11 C10 121.2(4) 5 .
C10 C12 C13 121.0(3) . .
C10 C12 H12 119.5 . .
C13 C12 H12 119.5 . .
C12 C13 C15 119.5(3) . .
C12 C13 H13 120.2 . .
C15 C13 H13 120.2 . .
C15 C14 C15 121.8(4) 5 .
C15 C14 C11 119.11(18) 5 .
C15 C14 C11 119.11(18) . .
C13 C15 C14 120.9(3) . .
C13 C15 C16 119.3(3) . .
C14 C15 C16 119.7(3) . .
O6 C16 N5 120.3(3) . .
O6 C16 C15 123.7(3) . .
N5 C16 C15 116.1(3) . .
C18 C17 C18 121.8(4) . 5
C18 C17 N5 119.1(2) . .
C18 C17 N5 119.1(2) 5 .
C17 C18 C19 116.4(4) . .
C17 C18 H18 121.8 . .
C19 C18 H18 121.8 . .
N6 C19 C18 123.7(4) . .
N6 C19 H19 118.2 . .
C18 C19 H19 118.2 . .

loop_
_geom_bond_atom_site_label_1
_geom_bond_atom_site_label_2
_geom_bond_distance
_geom_bond_site_symmetry_2
Co1 O1 2.081(3) 5
Co1 O1 2.081(3) .
Co1 O2 2.124(3) 5
Co1 O2 2.124(3) .
Co1 N6 2.132(3) 1_455
Co1 N3 2.135(4) .
N1 C1 1.297(7) .
N1 C4 1.444(10) .
N1 C5 1.466(10) .
N2 O4 1.209(6) .
N2 O3 1.214(7) .
N2 O2 1.217(5) .
N3 C6 1.321(4) .
N3 C6 1.321(4) 5
N4 C9 1.396(4) 5
N4 C9 1.396(4) .
N4 C8 1.417(5) .
N5 C16 1.383(4) 5
N5 C16 1.383(4) .
N5 C17 1.471(5) .
N6 C19 1.321(4) 5
N6 C19 1.321(4) .
N6 Co1 2.132(3) 1_655
O1 C1 1.231(6) .
O5 C9 1.207(5) .
O6 C16 1.213(4) .
C1 C2 1.492(8) .
C2 C3 1.487(10) .
C2 H2A 0.9700 .
C2 H2B 0.9700 .
C3 C4 1.481(12) .
C3 H3A 0.9700 .
C3 H3B 0.9700 .
C4 H4A 0.9700 .
C4 H4B 0.9700 .
C5 H5A 0.9600 .
C5 H5B 0.9600 .
C5 H5C 0.9600 .
C6 C7 1.401(5) .
C6 H6 0.9300 .
C7 C8 1.373(4) .
C7 H7 0.9300 .
C8 C7 1.373(4) 5
C9 C10 1.495(4) .
C10 C12 1.373(5) .
C10 C11 1.410(4) .
C11 C14 1.408(5) .
C11 C10 1.410(4) 5
C12 C13 1.387(5) .
C12 H12 0.9300 .
C13 C15 1.388(5) .
C13 H13 0.9300 .
C14 C15 1.395(4) 5
C14 C15 1.395(4) .
C15 C16 1.476(4) .
C17 C18 1.370(4) .
C17 C18 1.370(4) 5
C18 C19 1.383(5) .
C18 H18 0.9300 .
C19 H19 0.9300 .

loop_
_geom_torsion_atom_site_label_1
_geom_torsion_atom_site_label_2
_geom_torsion_atom_site_label_3
_geom_torsion_atom_site_label_4
_geom_torsion
_geom_torsion_site_symmetry_1
_geom_torsion_site_symmetry_4
O1 Co1 N3 C6 53.3(2) 5 .
O1 Co1 N3 C6 -126.7(2) . .
O2 Co1 N3 C6 137.6(2) 5 .
O2 Co1 N3 C6 -42.4(2) . .
N6 Co1 N3 C6 -73(15) 1_455 .
O1 Co1 N3 C6 -126.7(2) 5 5
O1 Co1 N3 C6 53.3(2) . 5
O2 Co1 N3 C6 -42.4(2) 5 5
O2 Co1 N3 C6 137.6(2) . 5
N6 Co1 N3 C6 107(15) 1_455 5
O1 Co1 O1 C1 -142.0(5) 5 .
O2 Co1 O1 C1 126.1(5) 5 .
O2 Co1 O1 C1 -49.8(5) . .
N6 Co1 O1 C1 -142.0(5) 1_455 .
N3 Co1 O1 C1 38.0(5) . .
O4 N2 O2 Co1 -175.0(4) . .
O3 N2 O2 Co1 0.5(10) . .
O1 Co1 O2 N2 10.5(5) 5 .
O1 Co1 O2 N2 -165.7(5) . .
O2 Co1 O2 N2 102.2(5) 5 .
N6 Co1 O2 N2 -77.8(5) 1_455 .
N3 Co1 O2 N2 102.2(5) . .
Co1 O1 C1 N1 -164.8(5) . .
Co1 O1 C1 C2 12.8(10) . .
C4 N1 C1 O1 178.4(9) . .
C5 N1 C1 O1 3.3(13) . .
C4 N1 C1 C2 0.4(11) . .
C5 N1 C1 C2 -174.7(9) . .
O1 C1 C2 C3 171.4(8) . .
N1 C1 C2 C3 -10.8(10) . .
C1 C2 C3 C4 16.2(13) . .
C1 N1 C4 C3 10.3(15) . .
C5 N1 C4 C3 -174.6(12) . .
C2 C3 C4 N1 -16.2(15) . .
C6 N3 C6 C7 0.8(3) 5 .
Co1 N3 C6 C7 -179.2(3) . .
N3 C6 C7 C8 -1.5(6) . .
C6 C7 C8 C7 0.7(3) . 5
C6 C7 C8 N4 -179.3(3) . .
C9 N4 C8 C7 -107.0(3) 5 .
C9 N4 C8 C7 73.0(3) . .
C9 N4 C8 C7 73.0(3) 5 5
C9 N4 C8 C7 -107.0(3) . 5
C9 N4 C9 O5 179.5(5) 5 .
C8 N4 C9 O5 -0.5(5) . .
C9 N4 C9 C10 -0.5(2) 5 .
C8 N4 C9 C10 179.5(2) . .
O5 C9 C10 C12 2.3(6) . .
N4 C9 C10 C12 -177.6(3) . .
O5 C9 C10 C11 -178.9(4) . .
N4 C9 C10 C11 1.1(5) . .
C12 C10 C11 C14 -1.8(4) . .
C9 C10 C11 C14 179.4(3) . .
C12 C10 C11 C10 178.2(4) . 5
C9 C10 C11 C10 -0.6(3) . 5
C11 C10 C12 C13 2.3(6) . .
C9 C10 C12 C13 -178.9(4) . .
C10 C12 C13 C15 -2.3(6) . .
C10 C11 C14 C15 1.3(3) 5 5
C10 C11 C14 C15 -178.7(3) . 5
C10 C11 C14 C15 -178.7(3) 5 .
C10 C11 C14 C15 1.3(3) . .
C12 C13 C15 C14 1.7(6) . .
C12 C13 C15 C16 179.6(4) . .
C15 C14 C15 C13 178.8(4) 5 .
C11 C14 C15 C13 -1.2(4) . .
C15 C14 C15 C16 0.9(2) 5 .
C11 C14 C15 C16 -179.1(2) . .
C16 N5 C16 O6 -179.2(4) 5 .
C17 N5 C16 O6 0.8(4) . .
C16 N5 C16 C15 0.8(2) 5 .
C17 N5 C16 C15 -179.2(2) . .
C13 C15 C16 O6 0.4(6) . .
C14 C15 C16 O6 178.4(3) . .
C13 C15 C16 N5 -179.6(3) . .
C14 C15 C16 N5 -1.7(5) . .
C16 N5 C17 C18 90.1(3) 5 .
C16 N5 C17 C18 -89.9(3) . .
C16 N5 C17 C18 -89.9(3) 5 5
C16 N5 C17 C18 90.1(3) . 5
C18 C17 C18 C19 -0.5(3) 5 .
N5 C17 C18 C19 179.5(3) . .
C19 N6 C19 C18 -0.6(4) 5 .
Co1 N6 C19 C18 179.4(4) 1_655 .
C17 C18 C19 N6 1.1(7) . .

loop_
_platon_squeeze_void_nr
_platon_squeeze_void_average_x
_platon_squeeze_void_average_y
_platon_squeeze_void_average_z
_platon_squeeze_void_volume
_platon_squeeze_void_count_electrons
_platon_squeeze_void_content
1 0.000 0.000 0.500 720 65 ' '
2 0.000 0.500 0.750 720 65 ' '
3 0.500 0.000 0.250 720 65 ' '
4 0.500 0.500 0.000 720 65 ' '
